data_4305697
loop_
_publ_author_name
'Gang Si'
'Wen-Guang Wang'
'Hong-Yan Wang'
'Chen-Ho Tung'
'Li-Zhu Wu'

_publ_section_title
;
Facile Synthesis and Functionality-Dependent Electrochemistry of Fe-Only
Hydrogenase Mimics
;
_journal_name_full 'Inorganic Chemistry'
_journal_page_first 8101
_journal_page_last 8111
_journal_paper_doi 10.1021/ic800676y
_journal_volume 47
_journal_year 2008
_chemical_formula_sum 'C31 H23 Fe2 I N O5 P S2'
_chemical_formula_weight 823.19
_chemical_name_systematic
; 
 ? 
;
_space_group_IT_number 2
_symmetry_cell_setting triclinic
_symmetry_space_group_name_Hall '-P 1'
_symmetry_space_group_name_H-M 'P -1'
_atom_sites_solution_hydrogens geom
_atom_sites_solution_primary direct
_atom_sites_solution_secondary difmap
_audit_creation_method SHELXL-97
_cell_angle_alpha 73.396(4)
_cell_angle_beta 79.637(4)
_cell_angle_gamma 87.400(4)
_cell_formula_units_Z 2
_cell_length_a 9.530(2)
_cell_length_b 10.208(2)
_cell_length_c 17.497(4)
_cell_measurement_reflns_used 3648
_cell_measurement_temperature 294(2)
_cell_measurement_theta_max 26.27
_cell_measurement_theta_min 2.30
_cell_volume 1604.5(6)
_computing_cell_refinement 'Bruker SMART'
_computing_data_collection 'Bruker SMART'
_computing_data_reduction 'Bruker SAINT'
_computing_molecular_graphics 'Bruker SHELXTL'
_computing_publication_material 'Bruker SHELXTL'
_computing_structure_refinement 'SHELXL-97 (Sheldrick, 1997)'
_computing_structure_solution 'SHELXS-97 (Sheldrick, 1990)'
_diffrn_ambient_temperature 294(2)
_diffrn_measured_fraction_theta_full 0.993
_diffrn_measured_fraction_theta_max 0.993
_diffrn_measurement_device_type 'CCD area detector'
_diffrn_measurement_method 'phi and omega scans'
_diffrn_radiation_monochromator graphite
_diffrn_radiation_source 'fine-focus sealed tube'
_diffrn_radiation_type MoK\a
_diffrn_radiation_wavelength 0.71073
_diffrn_reflns_av_R_equivalents 0.0222
_diffrn_reflns_av_sigmaI/netI 0.0428
_diffrn_reflns_limit_h_max 11
_diffrn_reflns_limit_h_min -7
_diffrn_reflns_limit_k_max 11
_diffrn_reflns_limit_k_min -12
_diffrn_reflns_limit_l_max 20
_diffrn_reflns_limit_l_min -20
_diffrn_reflns_number 8361
_diffrn_reflns_theta_full 25.02
_diffrn_reflns_theta_max 25.02
_diffrn_reflns_theta_min 2.08
_exptl_absorpt_coefficient_mu 2.086
_exptl_absorpt_correction_T_max 0.6804
_exptl_absorpt_correction_T_min 0.6130
_exptl_absorpt_correction_type multi-scan
_exptl_absorpt_process_details sadabs
_exptl_crystal_density_diffrn 1.704
_exptl_crystal_density_meas ?
_exptl_crystal_density_method 'not measured'
_exptl_crystal_F_000 816
_exptl_crystal_size_max 0.26
_exptl_crystal_size_mid 0.24
_exptl_crystal_size_min 0.20
_refine_diff_density_max 0.704
_refine_diff_density_min -1.443
_refine_diff_density_rms 0.109
_refine_ls_extinction_method none
_refine_ls_goodness_of_fit_ref 1.048
_refine_ls_hydrogen_treatment constr
_refine_ls_matrix_type full
_refine_ls_number_parameters 388
_refine_ls_number_reflns 5622
_refine_ls_number_restraints 0
_refine_ls_restrained_S_all 1.048
_refine_ls_R_factor_all 0.0548
_refine_ls_R_factor_gt 0.0382
_refine_ls_shift/su_max 0.000
_refine_ls_shift/su_mean 0.000
_refine_ls_structure_factor_coef Fsqd
_refine_ls_weighting_details 'calc w=1/[\s^2^(Fo^2^)+(0.0506P)^2^+1.0288P] where P=(Fo^2^+2Fc^2^)/3'
_refine_ls_weighting_scheme calc
_refine_ls_wR_factor_gt 0.0932
_refine_ls_wR_factor_ref 0.1036
_reflns_number_gt 4375
_reflns_number_total 5622
_reflns_threshold_expression >2sigma(I)
_cod_data_source_file ic800676y_si_003_8.cif
_cod_data_source_block 11
_cod_depositor_comments
;
The following automatic conversions were performed:
'_symmetry_cell_setting' value 'Triclinic' changed to 'triclinic'
according to '/home/saulius/struct/CIF-dictionaries/cif_core.dic'
dictionary named 'cif_core.dic' version 2.4.1 from 2010-06-29.

Automatic conversion script
Id: cif_fix_enum 1527 2010-12-29 10:47:43Z saulius 

The following automatic conversions were performed:

'_exptl_crystal_density_meas' value 'NONE' was changed to '?' - the
value is perceived as not measured.

Automatic conversion script
Id: cif_fix_values 3008 2015-01-20 13:52:24Z robertas 
;
_cod_original_cell_volume 1604.6(6)
_cod_database_code 4305697

loop_
_symmetry_equiv_pos_as_xyz
'x, y, z'
'-x, -y, -z'

loop_
_atom_site_label
_atom_site_type_symbol
_atom_site_fract_x
_atom_site_fract_y
_atom_site_fract_z
_atom_site_U_iso_or_equiv
_atom_site_adp_type
_atom_site_occupancy
_atom_site_symmetry_multiplicity
_atom_site_calc_flag
_atom_site_refinement_flags
_atom_site_disorder_assembly
_atom_site_disorder_group
Fe1 Fe -0.10696(6) 0.52389(5) 0.26798(3) 0.02927(14) Uani 1 1 d . . .
Fe2 Fe -0.01300(6) 0.72656(5) 0.15161(3) 0.03575(16) Uani 1 1 d . . .
I I 0.65139(4) 0.91219(4) -0.15017(2) 0.07964(16) Uani 1 1 d . . .
P1 P -0.10039(10) 0.31396(9) 0.35582(6) 0.0282(2) Uani 1 1 d . . .
S1 S 0.12359(10) 0.59668(10) 0.23963(6) 0.0331(2) Uani 1 1 d . . .
S2 S -0.06396(11) 0.52298(10) 0.13458(6) 0.0357(2) Uani 1 1 d . . .
O1 O -0.4098(4) 0.5162(4) 0.2611(2) 0.0745(11) Uani 1 1 d . . .
O2 O -0.1612(4) 0.6580(3) 0.3965(2) 0.0639(9) Uani 1 1 d . . .
O3 O -0.3000(4) 0.8278(4) 0.1308(3) 0.0871(13) Uani 1 1 d . . .
O4 O 0.0288(4) 0.9365(4) 0.2294(3) 0.0722(11) Uani 1 1 d . . .
O5 O 0.1304(5) 0.8710(4) -0.0127(2) 0.1021(16) Uani 1 1 d . . .
C1 C -0.2907(5) 0.5173(4) 0.2643(2) 0.0417(10) Uani 1 1 d . . .
C2 C -0.1396(4) 0.6059(4) 0.3462(2) 0.0373(9) Uani 1 1 d . . .
C3 C -0.1881(6) 0.7878(5) 0.1371(3) 0.0523(12) Uani 1 1 d . . .
C4 C 0.0109(4) 0.8566(4) 0.1981(3) 0.0448(10) Uani 1 1 d . . .
C5 C 0.0821(6) 0.8121(5) 0.0512(3) 0.0582(13) Uani 1 1 d . . .
C6 C -0.1962(4) 0.3055(4) 0.4584(2) 0.0311(8) Uani 1 1 d . . .
C7 C -0.1317(5) 0.2669(4) 0.5265(2) 0.0435(10) Uani 1 1 d . . .
H7 H -0.0361 0.2422 0.5216 0.052 Uiso 1 1 calc R . .
C8 C -0.2103(6) 0.2650(5) 0.6021(3) 0.0570(13) Uani 1 1 d . . .
H8 H -0.1668 0.2374 0.6477 0.068 Uiso 1 1 calc R . .
C9 C -0.3499(5) 0.3031(4) 0.6103(3) 0.0515(12) Uani 1 1 d . . .
H9 H -0.4002 0.3048 0.6607 0.062 Uiso 1 1 calc R . .
C10 C -0.4155(5) 0.3389(5) 0.5438(3) 0.0545(12) Uani 1 1 d . . .
H10 H -0.5118 0.3614 0.5495 0.065 Uiso 1 1 calc R . .
C11 C -0.3392(4) 0.3416(4) 0.4684(3) 0.0448(10) Uani 1 1 d . . .
H11 H -0.3844 0.3681 0.4236 0.054 Uiso 1 1 calc R . .
C12 C -0.1868(4) 0.1730(4) 0.3354(2) 0.0316(8) Uani 1 1 d . . .
C13 C -0.2313(5) 0.0561(4) 0.3976(3) 0.0437(10) Uani 1 1 d . . .
H13 H -0.2132 0.0469 0.4494 0.052 Uiso 1 1 calc R . .
C14 C -0.3019(5) -0.0456(4) 0.3828(3) 0.0504(11) Uani 1 1 d . . .
H14 H -0.3325 -0.1232 0.4248 0.060 Uiso 1 1 calc R . .
C15 C -0.3281(5) -0.0337(4) 0.3056(3) 0.0491(11) Uani 1 1 d . . .
H15 H -0.3755 -0.1032 0.2956 0.059 Uiso 1 1 calc R . .
C16 C -0.2834(5) 0.0812(4) 0.2442(3) 0.0468(11) Uani 1 1 d . . .
H16 H -0.3006 0.0897 0.1923 0.056 Uiso 1 1 calc R . .
C17 C -0.2130(4) 0.1851(4) 0.2586(2) 0.0394(10) Uani 1 1 d . . .
H17 H -0.1833 0.2630 0.2166 0.047 Uiso 1 1 calc R . .
C18 C 0.0779(4) 0.2540(4) 0.3739(2) 0.0296(8) Uani 1 1 d . . .
C19 C 0.1354(4) 0.1334(4) 0.3612(2) 0.0399(9) Uani 1 1 d . . .
H19 H 0.0800 0.0744 0.3470 0.048 Uiso 1 1 calc R . .
C20 C 0.2768(5) 0.1000(5) 0.3698(3) 0.0534(12) Uani 1 1 d . . .
H20 H 0.3153 0.0193 0.3608 0.064 Uiso 1 1 calc R . .
C21 C 0.3594(5) 0.1862(5) 0.3916(3) 0.0515(12) Uani 1 1 d . . .
H21 H 0.4536 0.1643 0.3969 0.062 Uiso 1 1 calc R . .
C22 C 0.3013(4) 0.3048(4) 0.4056(3) 0.0440(10) Uani 1 1 d . . .
H22 H 0.3563 0.3626 0.4209 0.053 Uiso 1 1 calc R . .
C23 C 0.1626(4) 0.3386(4) 0.3970(2) 0.0356(9) Uani 1 1 d . . .
H23 H 0.1248 0.4191 0.4067 0.043 Uiso 1 1 calc R . .
C24 C 0.2369(4) 0.4734(4) 0.1960(2) 0.0395(9) Uani 1 1 d . . .
H24A H 0.3346 0.4842 0.2021 0.047 Uiso 1 1 calc R . .
H24B H 0.2063 0.3815 0.2274 0.047 Uiso 1 1 calc R . .
N1 N 0.2348(3) 0.4869(3) 0.11284(19) 0.0384(8) Uani 1 1 d . . .
C25 C 0.1042(4) 0.4403(4) 0.0990(3) 0.0428(10) Uani 1 1 d . . .
H25A H 0.0955 0.3427 0.1252 0.051 Uiso 1 1 calc R . .
H25B H 0.1119 0.4533 0.0412 0.051 Uiso 1 1 calc R . .
C26 C 0.3216(4) 0.5870(4) 0.0530(2) 0.0359(9) Uani 1 1 d . . .
C27 C 0.3946(5) 0.6841(5) 0.0731(3) 0.0468(11) Uani 1 1 d . . .
H27 H 0.3816 0.6863 0.1267 0.056 Uiso 1 1 calc R . .
C28 C 0.4857(5) 0.7767(5) 0.0149(3) 0.0533(12) Uani 1 1 d . . .
H28 H 0.5332 0.8414 0.0292 0.064 Uiso 1 1 calc R . .
C29 C 0.5066(5) 0.7737(5) -0.0644(3) 0.0482(11) Uani 1 1 d . . .
C30 C 0.4345(5) 0.6791(5) -0.0859(2) 0.0439(10) Uani 1 1 d . . .
H30 H 0.4479 0.6779 -0.1397 0.053 Uiso 1 1 calc R . .
C31 C 0.3433(4) 0.5873(4) -0.0282(2) 0.0407(10) Uani 1 1 d . . .
H31 H 0.2951 0.5240 -0.0432 0.049 Uiso 1 1 calc R . .

loop_
_atom_site_aniso_label
_atom_site_aniso_U_11
_atom_site_aniso_U_22
_atom_site_aniso_U_33
_atom_site_aniso_U_23
_atom_site_aniso_U_13
_atom_site_aniso_U_12
Fe1 0.0281(3) 0.0293(3) 0.0304(3) -0.0076(2) -0.0062(2) -0.0002(2)
Fe2 0.0385(3) 0.0311(3) 0.0359(3) -0.0047(2) -0.0091(3) -0.0020(2)
I 0.0681(3) 0.0928(3) 0.0608(2) -0.0051(2) 0.01256(19) -0.0253(2)
P1 0.0280(5) 0.0288(5) 0.0295(5) -0.0089(4) -0.0077(4) -0.0009(4)
S1 0.0318(5) 0.0381(5) 0.0309(5) -0.0106(4) -0.0074(4) -0.0024(4)
S2 0.0370(5) 0.0397(5) 0.0327(5) -0.0110(4) -0.0100(4) -0.0046(4)
O1 0.0327(19) 0.107(3) 0.079(3) -0.016(2) -0.0165(17) 0.0051(18)
O2 0.083(3) 0.056(2) 0.060(2) -0.0355(18) 0.0000(19) 0.0028(18)
O3 0.069(3) 0.087(3) 0.123(4) -0.038(3) -0.057(3) 0.031(2)
O4 0.066(2) 0.057(2) 0.109(3) -0.047(2) -0.014(2) -0.0074(18)
O5 0.118(4) 0.090(3) 0.055(2) 0.023(2) 0.017(2) 0.024(3)
C1 0.037(2) 0.049(2) 0.035(2) -0.0071(19) -0.0044(19) 0.0015(19)
C2 0.036(2) 0.032(2) 0.039(2) -0.0059(19) -0.0007(19) -0.0006(17)
C3 0.062(3) 0.044(3) 0.056(3) -0.013(2) -0.027(3) 0.008(2)
C4 0.034(2) 0.037(2) 0.059(3) -0.007(2) -0.008(2) -0.0040(18)
C5 0.069(3) 0.046(3) 0.049(3) -0.003(2) 0.000(3) 0.008(2)
C6 0.036(2) 0.0269(19) 0.032(2) -0.0099(16) -0.0050(17) -0.0033(16)
C7 0.041(2) 0.055(3) 0.039(2) -0.018(2) -0.0095(19) 0.002(2)
C8 0.066(3) 0.076(3) 0.032(2) -0.020(2) -0.005(2) -0.011(3)
C9 0.059(3) 0.050(3) 0.043(3) -0.021(2) 0.011(2) -0.008(2)
C10 0.041(3) 0.057(3) 0.056(3) -0.014(2) 0.011(2) -0.003(2)
C11 0.035(2) 0.054(3) 0.041(2) -0.009(2) -0.0016(19) -0.004(2)
C12 0.031(2) 0.0281(19) 0.038(2) -0.0116(17) -0.0094(17) 0.0002(16)
C13 0.053(3) 0.038(2) 0.039(2) -0.0095(19) -0.008(2) -0.004(2)
C14 0.061(3) 0.032(2) 0.055(3) -0.009(2) -0.002(2) -0.011(2)
C15 0.050(3) 0.037(2) 0.067(3) -0.022(2) -0.016(2) -0.008(2)
C16 0.057(3) 0.044(2) 0.048(3) -0.019(2) -0.023(2) 0.000(2)
C17 0.044(2) 0.035(2) 0.041(2) -0.0083(18) -0.0152(19) -0.0053(18)
C18 0.0286(19) 0.034(2) 0.0250(18) -0.0056(16) -0.0051(15) 0.0013(16)
C19 0.040(2) 0.042(2) 0.041(2) -0.0169(19) -0.0082(19) 0.0020(18)
C20 0.048(3) 0.052(3) 0.062(3) -0.020(2) -0.010(2) 0.018(2)
C21 0.034(2) 0.070(3) 0.049(3) -0.013(2) -0.014(2) 0.008(2)
C22 0.035(2) 0.051(3) 0.046(3) -0.009(2) -0.014(2) -0.005(2)
C23 0.034(2) 0.037(2) 0.036(2) -0.0071(18) -0.0114(18) 0.0012(17)
C24 0.035(2) 0.047(2) 0.034(2) -0.0094(19) -0.0040(18) 0.0042(18)
N1 0.0360(19) 0.049(2) 0.0317(18) -0.0152(16) -0.0035(15) -0.0019(15)
C25 0.040(2) 0.048(2) 0.043(2) -0.019(2) -0.0004(19) -0.0059(19)
C26 0.030(2) 0.046(2) 0.032(2) -0.0128(18) -0.0031(17) 0.0027(18)
C27 0.042(2) 0.068(3) 0.034(2) -0.018(2) -0.0047(19) -0.011(2)
C28 0.045(3) 0.070(3) 0.050(3) -0.023(2) -0.008(2) -0.015(2)
C29 0.037(2) 0.059(3) 0.041(2) -0.006(2) 0.000(2) -0.004(2)
C30 0.041(2) 0.062(3) 0.028(2) -0.014(2) -0.0026(19) 0.008(2)
C31 0.040(2) 0.051(3) 0.035(2) -0.018(2) -0.0090(19) 0.0031(19)

loop_
_atom_type_symbol
_atom_type_description
_atom_type_scat_dispersion_real
_atom_type_scat_dispersion_imag
_atom_type_scat_source
C C 0.0033 0.0016 'International Tables Vol C Tables 4.2.6.8 and 6.1.1.4'
H H 0.0000 0.0000 'International Tables Vol C Tables 4.2.6.8 and 6.1.1.4'
N N 0.0061 0.0033 'International Tables Vol C Tables 4.2.6.8 and 6.1.1.4'
O O 0.0106 0.0060 'International Tables Vol C Tables 4.2.6.8 and 6.1.1.4'
S S 0.1246 0.1234 'International Tables Vol C Tables 4.2.6.8 and 6.1.1.4'
P P 0.1023 0.0942 'International Tables Vol C Tables 4.2.6.8 and 6.1.1.4'
I I -0.4742 1.8119 'International Tables Vol C Tables 4.2.6.8 and 6.1.1.4'
Fe Fe 0.3463 0.8444 'International Tables Vol C Tables 4.2.6.8 and 6.1.1.4'

loop_
_geom_angle_atom_site_label_1
_geom_angle_atom_site_label_2
_geom_angle_atom_site_label_3
_geom_angle
_geom_angle_site_symmetry_1
_geom_angle_site_symmetry_3
_geom_angle_publ_flag
C1 Fe1 C2 92.44(19) . . ?
C1 Fe1 P1 95.30(14) . . ?
C2 Fe1 P1 93.11(13) . . ?
C1 Fe1 S1 161.06(14) . . ?
C2 Fe1 S1 88.97(13) . . ?
P1 Fe1 S1 103.48(4) . . ?
C1 Fe1 S2 87.07(14) . . ?
C2 Fe1 S2 153.33(13) . . ?
P1 Fe1 S2 113.50(4) . . ?
S1 Fe1 S2 83.29(4) . . ?
C1 Fe1 Fe2 104.46(13) . . ?
C2 Fe1 Fe2 98.67(12) . . ?
P1 Fe1 Fe2 156.43(4) . . ?
S1 Fe1 Fe2 56.71(3) . . ?
S2 Fe1 Fe2 55.96(3) . . ?
C4 Fe2 C3 91.0(2) . . ?
C4 Fe2 C5 97.2(2) . . ?
C3 Fe2 C5 98.0(2) . . ?
C4 Fe2 S2 161.63(14) . . ?
C3 Fe2 S2 90.85(15) . . ?
C5 Fe2 S2 100.67(16) . . ?
C4 Fe2 S1 84.60(14) . . ?
C3 Fe2 S1 146.31(16) . . ?
C5 Fe2 S1 115.68(17) . . ?
S2 Fe2 S1 83.74(4) . . ?
C4 Fe2 Fe1 104.50(14) . . ?
C3 Fe2 Fe1 93.06(16) . . ?
C5 Fe2 Fe1 155.47(15) . . ?
S2 Fe2 Fe1 57.15(3) . . ?
S1 Fe2 Fe1 56.29(3) . . ?
C18 P1 C12 106.25(17) . . ?
C18 P1 C6 102.67(17) . . ?
C12 P1 C6 100.89(17) . . ?
C18 P1 Fe1 115.01(12) . . ?
C12 P1 Fe1 117.43(12) . . ?
C6 P1 Fe1 112.70(12) . . ?
C24 S1 Fe1 108.56(14) . . ?
C24 S1 Fe2 112.34(13) . . ?
Fe1 S1 Fe2 67.00(3) . . ?
C25 S2 Fe2 109.89(13) . . ?
C25 S2 Fe1 116.99(14) . . ?
Fe2 S2 Fe1 66.89(3) . . ?
O1 C1 Fe1 178.4(4) . . ?
O2 C2 Fe1 179.6(4) . . ?
O3 C3 Fe2 177.2(5) . . ?
O4 C4 Fe2 177.7(4) . . ?
O5 C5 Fe2 174.0(5) . . ?
C7 C6 C11 118.0(4) . . ?
C7 C6 P1 123.1(3) . . ?
C11 C6 P1 118.9(3) . . ?
C6 C7 C8 120.0(4) . . ?
C6 C7 H7 120.0 . . ?
C8 C7 H7 120.0 . . ?
C9 C8 C7 120.9(4) . . ?
C9 C8 H8 119.6 . . ?
C7 C8 H8 119.6 . . ?
C8 C9 C10 119.6(4) . . ?
C8 C9 H9 120.2 . . ?
C10 C9 H9 120.2 . . ?
C9 C10 C11 120.2(4) . . ?
C9 C10 H10 119.9 . . ?
C11 C10 H10 119.9 . . ?
C10 C11 C6 121.2(4) . . ?
C10 C11 H11 119.4 . . ?
C6 C11 H11 119.4 . . ?
C17 C12 C13 119.5(3) . . ?
C17 C12 P1 120.1(3) . . ?
C13 C12 P1 120.3(3) . . ?
C14 C13 C12 120.0(4) . . ?
C14 C13 H13 120.0 . . ?
C12 C13 H13 120.0 . . ?
C13 C14 C15 120.6(4) . . ?
C13 C14 H14 119.7 . . ?
C15 C14 H14 119.7 . . ?
C16 C15 C14 119.4(4) . . ?
C16 C15 H15 120.3 . . ?
C14 C15 H15 120.3 . . ?
C15 C16 C17 120.6(4) . . ?
C15 C16 H16 119.7 . . ?
C17 C16 H16 119.7 . . ?
C12 C17 C16 120.0(4) . . ?
C12 C17 H17 120.0 . . ?
C16 C17 H17 120.0 . . ?
C19 C18 C23 118.6(4) . . ?
C19 C18 P1 123.4(3) . . ?
C23 C18 P1 117.9(3) . . ?
C18 C19 C20 120.1(4) . . ?
C18 C19 H19 120.0 . . ?
C20 C19 H19 120.0 . . ?
C21 C20 C19 120.4(4) . . ?
C21 C20 H20 119.8 . . ?
C19 C20 H20 119.8 . . ?
C22 C21 C20 119.5(4) . . ?
C22 C21 H21 120.3 . . ?
C20 C21 H21 120.3 . . ?
C23 C22 C21 120.5(4) . . ?
C23 C22 H22 119.7 . . ?
C21 C22 H22 119.7 . . ?
C22 C23 C18 120.9(4) . . ?
C22 C23 H23 119.5 . . ?
C18 C23 H23 119.5 . . ?
N1 C24 S1 115.4(3) . . ?
N1 C24 H24A 108.4 . . ?
S1 C24 H24A 108.4 . . ?
N1 C24 H24B 108.4 . . ?
S1 C24 H24B 108.4 . . ?
H24A C24 H24B 107.5 . . ?
C26 N1 C24 119.0(3) . . ?
C26 N1 C25 121.9(3) . . ?
C24 N1 C25 113.6(3) . . ?
N1 C25 S2 116.9(3) . . ?
N1 C25 H25A 108.1 . . ?
S2 C25 H25A 108.1 . . ?
N1 C25 H25B 108.1 . . ?
S2 C25 H25B 108.1 . . ?
H25A C25 H25B 107.3 . . ?
C27 C26 C31 117.9(4) . . ?
C27 C26 N1 121.3(4) . . ?
C31 C26 N1 120.7(4) . . ?
C28 C27 C26 121.0(4) . . ?
C28 C27 H27 119.5 . . ?
C26 C27 H27 119.5 . . ?
C29 C28 C27 120.0(4) . . ?
C29 C28 H28 120.0 . . ?
C27 C28 H28 120.0 . . ?
C28 C29 C30 120.1(4) . . ?
C28 C29 I 118.6(3) . . ?
C30 C29 I 121.3(3) . . ?
C31 C30 C29 120.1(4) . . ?
C31 C30 H30 120.0 . . ?
C29 C30 H30 120.0 . . ?
C30 C31 C26 121.0(4) . . ?
C30 C31 H31 119.5 . . ?
C26 C31 H31 119.5 . . ?

loop_
_geom_bond_atom_site_label_1
_geom_bond_atom_site_label_2
_geom_bond_distance
_geom_bond_site_symmetry_2
_geom_bond_publ_flag
Fe1 C1 1.769(4) . ?
Fe1 C2 1.775(4) . ?
Fe1 P1 2.2580(11) . ?
Fe1 S1 2.2739(12) . ?
Fe1 S2 2.2986(12) . ?
Fe1 Fe2 2.5165(8) . ?
Fe2 C4 1.785(5) . ?
Fe2 C3 1.790(5) . ?
Fe2 C5 1.815(5) . ?
Fe2 S2 2.2674(12) . ?
Fe2 S1 2.2851(11) . ?
I C29 2.092(4) . ?
P1 C18 1.830(4) . ?
P1 C12 1.840(4) . ?
P1 C6 1.841(4) . ?
S1 C24 1.860(4) . ?
S2 C25 1.867(4) . ?
O1 C1 1.147(5) . ?
O2 C2 1.136(5) . ?
O3 C3 1.137(6) . ?
O4 C4 1.138(5) . ?
O5 C5 1.131(6) . ?
C6 C7 1.388(5) . ?
C6 C11 1.389(6) . ?
C7 C8 1.394(6) . ?
C7 H7 0.9300 . ?
C8 C9 1.363(7) . ?
C8 H8 0.9300 . ?
C9 C10 1.370(7) . ?
C9 H9 0.9300 . ?
C10 C11 1.380(6) . ?
C10 H10 0.9300 . ?
C11 H11 0.9300 . ?
C12 C17 1.380(5) . ?
C12 C13 1.388(6) . ?
C13 C14 1.370(6) . ?
C13 H13 0.9300 . ?
C14 C15 1.389(6) . ?
C14 H14 0.9300 . ?
C15 C16 1.368(6) . ?
C15 H15 0.9300 . ?
C16 C17 1.384(6) . ?
C16 H16 0.9300 . ?
C17 H17 0.9300 . ?
C18 C19 1.385(5) . ?
C18 C23 1.394(5) . ?
C19 C20 1.398(6) . ?
C19 H19 0.9300 . ?
C20 C21 1.379(6) . ?
C20 H20 0.9300 . ?
C21 C22 1.375(6) . ?
C21 H21 0.9300 . ?
C22 C23 1.374(6) . ?
C22 H22 0.9300 . ?
C23 H23 0.9300 . ?
C24 N1 1.426(5) . ?
C24 H24A 0.9700 . ?
C24 H24B 0.9700 . ?
N1 C26 1.407(5) . ?
N1 C25 1.437(5) . ?
C25 H25A 0.9700 . ?
C25 H25B 0.9700 . ?
C26 C27 1.392(6) . ?
C26 C31 1.399(5) . ?
C27 C28 1.375(6) . ?
C27 H27 0.9300 . ?
C28 C29 1.375(6) . ?
C28 H28 0.9300 . ?
C29 C30 1.381(6) . ?
C30 C31 1.368(6) . ?
C30 H30 0.9300 . ?
C31 H31 0.9300 . ?

loop_
_geom_torsion_atom_site_label_1
_geom_torsion_atom_site_label_2
_geom_torsion_atom_site_label_3
_geom_torsion_atom_site_label_4
_geom_torsion
_geom_torsion_site_symmetry_1
_geom_torsion_site_symmetry_2
_geom_torsion_site_symmetry_3
_geom_torsion_site_symmetry_4
_geom_torsion_publ_flag
C1 Fe1 Fe2 C4 104.6(2) . . . . ?
C2 Fe1 Fe2 C4 9.83(19) . . . . ?
P1 Fe1 Fe2 C4 -109.30(16) . . . . ?
S1 Fe1 Fe2 C4 -73.18(14) . . . . ?
S2 Fe1 Fe2 C4 -179.13(14) . . . . ?
C1 Fe1 Fe2 C3 12.8(2) . . . . ?
C2 Fe1 Fe2 C3 -82.0(2) . . . . ?
P1 Fe1 Fe2 C3 158.86(17) . . . . ?
S1 Fe1 Fe2 C3 -165.02(15) . . . . ?
S2 Fe1 Fe2 C3 89.03(15) . . . . ?
C1 Fe1 Fe2 C5 -104.1(4) . . . . ?
C2 Fe1 Fe2 C5 161.1(4) . . . . ?
P1 Fe1 Fe2 C5 41.9(4) . . . . ?
S1 Fe1 Fe2 C5 78.0(4) . . . . ?
S2 Fe1 Fe2 C5 -27.9(4) . . . . ?
C1 Fe1 Fe2 S2 -76.24(15) . . . . ?
C2 Fe1 Fe2 S2 -171.05(14) . . . . ?
P1 Fe1 Fe2 S2 69.82(9) . . . . ?
S1 Fe1 Fe2 S2 105.95(5) . . . . ?
C1 Fe1 Fe2 S1 177.81(15) . . . . ?
C2 Fe1 Fe2 S1 83.00(14) . . . . ?
P1 Fe1 Fe2 S1 -36.13(9) . . . . ?
S2 Fe1 Fe2 S1 -105.95(5) . . . . ?
C1 Fe1 P1 C18 172.87(19) . . . . ?
C2 Fe1 P1 C18 -94.39(18) . . . . ?
S1 Fe1 P1 C18 -4.70(14) . . . . ?
S2 Fe1 P1 C18 83.76(13) . . . . ?
Fe2 Fe1 P1 C18 25.75(17) . . . . ?
C1 Fe1 P1 C12 46.7(2) . . . . ?
C2 Fe1 P1 C12 139.45(19) . . . . ?
S1 Fe1 P1 C12 -130.86(14) . . . . ?
S2 Fe1 P1 C12 -42.40(15) . . . . ?
Fe2 Fe1 P1 C12 -100.41(16) . . . . ?
C1 Fe1 P1 C6 -69.91(19) . . . . ?
C2 Fe1 P1 C6 22.84(19) . . . . ?
S1 Fe1 P1 C6 112.53(13) . . . . ?
S2 Fe1 P1 C6 -159.01(13) . . . . ?
Fe2 Fe1 P1 C6 142.98(14) . . . . ?
C1 Fe1 S1 C24 -113.6(5) . . . . ?
C2 Fe1 S1 C24 151.88(18) . . . . ?
P1 Fe1 S1 C24 58.92(14) . . . . ?
S2 Fe1 S1 C24 -53.70(14) . . . . ?
Fe2 Fe1 S1 C24 -107.05(14) . . . . ?
C1 Fe1 S1 Fe2 -6.5(4) . . . . ?
C2 Fe1 S1 Fe2 -101.08(13) . . . . ?
P1 Fe1 S1 Fe2 165.97(4) . . . . ?
S2 Fe1 S1 Fe2 53.35(4) . . . . ?
C4 Fe2 S1 C24 -147.1(2) . . . . ?
C3 Fe2 S1 C24 129.2(3) . . . . ?
C5 Fe2 S1 C24 -51.7(2) . . . . ?
S2 Fe2 S1 C24 47.15(15) . . . . ?
Fe1 Fe2 S1 C24 101.50(15) . . . . ?
C4 Fe2 S1 Fe1 111.43(14) . . . . ?
C3 Fe2 S1 Fe1 27.7(3) . . . . ?
C5 Fe2 S1 Fe1 -153.21(18) . . . . ?
S2 Fe2 S1 Fe1 -54.35(4) . . . . ?
C4 Fe2 S2 C25 -109.0(5) . . . . ?
C3 Fe2 S2 C25 155.2(2) . . . . ?
C5 Fe2 S2 C25 56.9(2) . . . . ?
S1 Fe2 S2 C25 -58.16(15) . . . . ?
Fe1 Fe2 S2 C25 -111.74(15) . . . . ?
C4 Fe2 S2 Fe1 2.7(4) . . . . ?
C3 Fe2 S2 Fe1 -93.10(16) . . . . ?
C5 Fe2 S2 Fe1 168.60(17) . . . . ?
S1 Fe2 S2 Fe1 53.57(4) . . . . ?
C1 Fe1 S2 C25 -148.9(2) . . . . ?
C2 Fe1 S2 C25 121.4(3) . . . . ?
P1 Fe1 S2 C25 -54.43(16) . . . . ?
S1 Fe1 S2 C25 47.38(15) . . . . ?
Fe2 Fe1 S2 C25 101.41(15) . . . . ?
C1 Fe1 S2 Fe2 109.65(14) . . . . ?
C2 Fe1 S2 Fe2 20.0(3) . . . . ?
P1 Fe1 S2 Fe2 -155.84(4) . . . . ?
S1 Fe1 S2 Fe2 -54.02(3) . . . . ?
C2 Fe1 C1 O1 71(15) . . . . ?
P1 Fe1 C1 O1 165(15) . . . . ?
S1 Fe1 C1 O1 -22(15) . . . . ?
S2 Fe1 C1 O1 -82(15) . . . . ?
Fe2 Fe1 C1 O1 -28(15) . . . . ?
C1 Fe1 C2 O2 30(75) . . . . ?
P1 Fe1 C2 O2 -65(75) . . . . ?
S1 Fe1 C2 O2 -169(100) . . . . ?
S2 Fe1 C2 O2 119(75) . . . . ?
Fe2 Fe1 C2 O2 135(75) . . . . ?
C4 Fe2 C3 O3 -36(10) . . . . ?
C5 Fe2 C3 O3 -133(10) . . . . ?
S2 Fe2 C3 O3 126(10) . . . . ?
S1 Fe2 C3 O3 46(10) . . . . ?
Fe1 Fe2 C3 O3 68(10) . . . . ?
C3 Fe2 C4 O4 147(11) . . . . ?
C5 Fe2 C4 O4 -115(11) . . . . ?
S2 Fe2 C4 O4 51(11) . . . . ?
S1 Fe2 C4 O4 0(11) . . . . ?
Fe1 Fe2 C4 O4 53(11) . . . . ?
C4 Fe2 C5 O5 -86(5) . . . . ?
C3 Fe2 C5 O5 6(5) . . . . ?
S2 Fe2 C5 O5 98(5) . . . . ?
S1 Fe2 C5 O5 -173(5) . . . . ?
Fe1 Fe2 C5 O5 122(5) . . . . ?
C18 P1 C6 C7 2.6(4) . . . . ?
C12 P1 C6 C7 112.1(3) . . . . ?
Fe1 P1 C6 C7 -121.8(3) . . . . ?
C18 P1 C6 C11 -178.6(3) . . . . ?
C12 P1 C6 C11 -69.0(3) . . . . ?
Fe1 P1 C6 C11 57.1(3) . . . . ?
C11 C6 C7 C8 0.0(6) . . . . ?
P1 C6 C7 C8 178.9(3) . . . . ?
C6 C7 C8 C9 -1.2(7) . . . . ?
C7 C8 C9 C10 2.4(7) . . . . ?
C8 C9 C10 C11 -2.6(7) . . . . ?
C9 C10 C11 C6 1.5(7) . . . . ?
C7 C6 C11 C10 -0.2(6) . . . . ?
P1 C6 C11 C10 -179.1(3) . . . . ?
C18 P1 C12 C17 -110.4(3) . . . . ?
C6 P1 C12 C17 142.8(3) . . . . ?
Fe1 P1 C12 C17 19.9(4) . . . . ?
C18 P1 C12 C13 72.2(4) . . . . ?
C6 P1 C12 C13 -34.5(4) . . . . ?
Fe1 P1 C12 C13 -157.4(3) . . . . ?
C17 C12 C13 C14 -0.6(6) . . . . ?
P1 C12 C13 C14 176.7(3) . . . . ?
C12 C13 C14 C15 0.8(7) . . . . ?
C13 C14 C15 C16 -0.4(7) . . . . ?
C14 C15 C16 C17 -0.1(7) . . . . ?
C13 C12 C17 C16 0.1(6) . . . . ?
P1 C12 C17 C16 -177.2(3) . . . . ?
C15 C16 C17 C12 0.2(7) . . . . ?
C12 P1 C18 C19 8.6(4) . . . . ?
C6 P1 C18 C19 114.1(3) . . . . ?
Fe1 P1 C18 C19 -123.1(3) . . . . ?
C12 P1 C18 C23 -175.3(3) . . . . ?
C6 P1 C18 C23 -69.8(3) . . . . ?
Fe1 P1 C18 C23 53.0(3) . . . . ?
C23 C18 C19 C20 -1.5(6) . . . . ?
P1 C18 C19 C20 174.6(3) . . . . ?
C18 C19 C20 C21 0.6(7) . . . . ?
C19 C20 C21 C22 0.6(7) . . . . ?
C20 C21 C22 C23 -0.8(7) . . . . ?
C21 C22 C23 C18 -0.1(6) . . . . ?
C19 C18 C23 C22 1.3(6) . . . . ?
P1 C18 C23 C22 -175.0(3) . . . . ?
Fe1 S1 C24 N1 78.5(3) . . . . ?
Fe2 S1 C24 N1 6.5(3) . . . . ?
S1 C24 N1 C26 81.8(4) . . . . ?
S1 C24 N1 C25 -72.7(4) . . . . ?
C26 N1 C25 S2 -95.9(4) . . . . ?
C24 N1 C25 S2 57.7(4) . . . . ?
Fe2 S2 C25 N1 19.8(4) . . . . ?
Fe1 S2 C25 N1 -53.7(4) . . . . ?
C24 N1 C26 C27 -8.5(6) . . . . ?
C25 N1 C26 C27 143.8(4) . . . . ?
C24 N1 C26 C31 168.0(4) . . . . ?
C25 N1 C26 C31 -39.8(6) . . . . ?
C31 C26 C27 C28 -0.3(7) . . . . ?
N1 C26 C27 C28 176.2(4) . . . . ?
C26 C27 C28 C29 -0.5(7) . . . . ?
C27 C28 C29 C30 1.0(7) . . . . ?
C27 C28 C29 I -177.9(4) . . . . ?
C28 C29 C30 C31 -0.7(7) . . . . ?
I C29 C30 C31 178.2(3) . . . . ?
C29 C30 C31 C26 -0.1(6) . . . . ?
C27 C26 C31 C30 0.6(6) . . . . ?
N1 C26 C31 C30 -176.0(4) . . . . ?
